data_7223202
loop_
_publ_author_name
'Qiao, Chengfang'
'Qu, Xiaoni'
'Yang, Qi'
'Wei, Qing'
'Xie, Gang'
'Chen, Sanping'
'Yang, Desuo'

_publ_section_title
;
 Instant high-selectivity Cd-MOF chemosensor for naked-eye detection of
 Cu(ii) confirmed using in situ microcalorimetry
;
_journal_issue 4
_journal_name_full 'Green Chem.'
_journal_page_first 951
_journal_paper_doi 10.1039/C5GC02393A
_journal_volume 18
_journal_year 2016
_chemical_formula_moiety 'C84 H52 Cd5 N4 O26, 2(C2 H8 N), 2(H2 O)'
_chemical_formula_sum 'C88 H72 Cd5 N6 O28'
_chemical_formula_weight 2223.52
_chemical_name_common Cd-TCA-DMF
_chemical_name_systematic
; 
 ? 
;
_space_group_IT_number 14
_symmetry_cell_setting monoclinic
_symmetry_space_group_name_Hall '-P 2ybc'
_symmetry_space_group_name_H-M 'P 1 21/c 1'
_atom_sites_solution_hydrogens geom
_atom_sites_solution_primary direct
_atom_sites_solution_secondary difmap
_audit_creation_method SHELXL-97
_audit_update_record
;
2015-08-10 deposited with the CCDC.
2015-10-26 downloaded from the CCDC.
;
_cell_angle_alpha 90.00
_cell_angle_beta 107.099(2)
_cell_angle_gamma 90.00
_cell_formula_units_Z 2
_cell_length_a 14.6261(6)
_cell_length_b 23.2526(9)
_cell_length_c 15.7357(7)
_cell_measurement_reflns_used 9454
_cell_measurement_temperature 296(2)
_cell_measurement_theta_max 27.20
_cell_measurement_theta_min 2.42
_cell_volume 5115.1(4)
_computing_cell_refinement 'SAINT (Bruker, 2008)'
_computing_data_collection 'APEX2 (Bruker, 2008)'
_computing_data_reduction 'SAINT (Bruker, 2008)'
_computing_molecular_graphics 'ORTEP-3 (Farrugia, 1997)'
_computing_publication_material 'SHELXL-97 (Sheldrick, 2008)'
_computing_structure_refinement 'SHELXL-97 (Sheldrick, 2008)'
_computing_structure_solution 'SHELXS-97 (Sheldrick, 2008)'
_diffrn_ambient_temperature 296(2)
_diffrn_measured_fraction_theta_full 0.990
_diffrn_measured_fraction_theta_max 0.990
_diffrn_measurement_device_type 'Bruker APEX-II CCD'
_diffrn_measurement_method '\f and \w scans'
_diffrn_radiation_monochromator graphite
_diffrn_radiation_source 'fine-focus sealed tube'
_diffrn_radiation_type MoK\a
_diffrn_radiation_wavelength 0.71073
_diffrn_reflns_av_R_equivalents 0.0320
_diffrn_reflns_av_sigmaI/netI 0.0362
_diffrn_reflns_limit_h_max 17
_diffrn_reflns_limit_h_min -17
_diffrn_reflns_limit_k_max 27
_diffrn_reflns_limit_k_min -27
_diffrn_reflns_limit_l_max 18
_diffrn_reflns_limit_l_min -18
_diffrn_reflns_number 27989
_diffrn_reflns_theta_full 25.00
_diffrn_reflns_theta_max 25.00
_diffrn_reflns_theta_min 1.46
_diffrn_standards_number 0
_exptl_absorpt_coefficient_mu 1.094
_exptl_absorpt_correction_T_max 0.812
_exptl_absorpt_correction_T_min 0.749
_exptl_absorpt_correction_type multi-scan
_exptl_absorpt_process_details '(SADABS; Bruker, 2008)'
_exptl_crystal_colour colorless
_exptl_crystal_density_diffrn 1.444
_exptl_crystal_density_method 'not measured'
_exptl_crystal_description block
_exptl_crystal_F_000 2212
_exptl_crystal_size_max 0.33
_exptl_crystal_size_mid 0.22
_exptl_crystal_size_min 0.19
_refine_diff_density_max 1.898
_refine_diff_density_min -0.810
_refine_diff_density_rms 0.243
_refine_ls_extinction_method none
_refine_ls_goodness_of_fit_ref 1.074
_refine_ls_hydrogen_treatment constr
_refine_ls_matrix_type full
_refine_ls_number_parameters 576
_refine_ls_number_reflns 8921
_refine_ls_number_restraints 2
_refine_ls_restrained_S_all 1.075
_refine_ls_R_factor_all 0.0598
_refine_ls_R_factor_gt 0.0487
_refine_ls_shift/su_max 0.001
_refine_ls_shift/su_mean 0.000
_refine_ls_structure_factor_coef Fsqd
_refine_ls_weighting_details 'calc w=1/[\s^2^(Fo^2^)+(0.1094P)^2^+8.9216P] where P=(Fo^2^+2Fc^2^)/3'
_refine_ls_weighting_scheme calc
_refine_ls_wR_factor_gt 0.1587
_refine_ls_wR_factor_ref 0.1717
_reflns_number_gt 7343
_reflns_number_total 8921
_reflns_threshold_expression >2sigma(I)
_cod_data_source_file c5gc02393a2.cif
_cod_data_source_block 1
_cod_depositor_comments
;
The following automatic conversions were performed:

'_symmetry_cell_setting' value 'Monoclinic' changed to 'monoclinic'
according to
/usr/data/users/saulius/crontab/automatic-downloads/rss-feeds/RSC/lib/dictionaries/cif_core.dic
dictionary named 'cif_core.dic' version 2.4.2 from 2011-04-26.

Automatic conversion script
Id: cif_fix_values 3271 2015-04-21 07:52:19Z andrius 

 Adding full bibliography for 7223202--7223205.cif.
;
_cod_original_sg_symbol_Hall '-P 2ybc '
_cod_original_sg_symbol_H-M 'P2(1)/c  '
_cod_database_code 7223202

loop_
_symmetry_equiv_pos_as_xyz
'x, y, z'
'-x, y+1/2, -z+1/2'
'-x, -y, -z'
'x, -y-1/2, z-1/2'

loop_
_atom_site_label
_atom_site_type_symbol
_atom_site_fract_x
_atom_site_fract_y
_atom_site_fract_z
_atom_site_U_iso_or_equiv
_atom_site_adp_type
_atom_site_occupancy
_atom_site_symmetry_multiplicity
_atom_site_calc_flag
_atom_site_refinement_flags
Cd1 Cd 0.25727(3) 0.300729(18) 0.69677(3) 0.03433(15) Uani 1 1 d .
Cd2 Cd 0.0000 0.5000 0.5000 0.02651(17) Uani 1 2 d S
Cd3 Cd 0.23509(3) 0.437743(16) 0.58374(3) 0.02975(15) Uani 1 1 d .
C1 C -0.1591(4) 0.2931(3) 0.6607(5) 0.0422(16) Uani 1 1 d .
C2 C -0.0705(4) 0.2996(3) 0.7213(4) 0.0397(15) Uani 1 1 d .
H2 H -0.0593 0.2858 0.7789 0.048 Uiso 1 1 calc R
C3 C 0.0025(4) 0.3268(3) 0.6967(4) 0.0371(14) Uani 1 1 d .
H3 H 0.0625 0.3310 0.7380 0.044 Uiso 1 1 calc R
C4 C -0.0133(4) 0.3477(2) 0.6117(4) 0.0329(13) Uani 1 1 d .
C5 C -0.1037(5) 0.3410(3) 0.5513(5) 0.0478(17) Uani 1 1 d .
H5 H -0.1154 0.3552 0.4939 0.057 Uiso 1 1 calc R
C6 C -0.1762(5) 0.3137(3) 0.5753(5) 0.0532(19) Uani 1 1 d .
H6 H -0.2361 0.3092 0.5341 0.064 Uiso 1 1 calc R
C7 C 0.0623(4) 0.3781(2) 0.5851(4) 0.0329(13) Uani 1 1 d .
C8 C -0.2180(4) 0.2114(3) 0.7302(5) 0.0415(15) Uani 1 1 d .
C9 C -0.1490(4) 0.1736(3) 0.7179(5) 0.0426(15) Uani 1 1 d .
H9 H -0.1118 0.1838 0.6815 0.051 Uiso 1 1 calc R
C10 C -0.1362(4) 0.1204(3) 0.7606(4) 0.0378(14) Uani 1 1 d .
H10 H -0.0878 0.0961 0.7550 0.045 Uiso 1 1 calc R
C11 C -0.1934(4) 0.1036(2) 0.8102(4) 0.0361(13) Uani 1 1 d .
C12 C -0.2617(5) 0.1411(3) 0.8227(5) 0.0481(17) Uani 1 1 d .
H12 H -0.3007 0.1298 0.8569 0.058 Uiso 1 1 calc R
C13 C -0.2725(5) 0.1948(3) 0.7852(5) 0.0504(18) Uani 1 1 d .
H13 H -0.3165 0.2203 0.7966 0.061 Uiso 1 1 calc R
C14 C 0.1849(5) 0.5442(3) 0.6495(4) 0.0396(15) Uani 1 1 d .
C15 C 0.6752(4) 0.2913(3) 0.6650(5) 0.0470(17) Uani 1 1 d .
C16 C 0.6674(5) 0.3494(3) 0.6772(6) 0.060(2) Uani 1 1 d .
H16 H 0.7224 0.3716 0.6980 0.073 Uiso 1 1 calc R
C17 C 0.5793(5) 0.3751(3) 0.6589(6) 0.058(2) Uani 1 1 d .
H17 H 0.5754 0.4145 0.6672 0.069 Uiso 1 1 calc R
C18 C 0.4954(4) 0.3428(3) 0.6278(4) 0.0414(15) Uani 1 1 d .
C19 C 0.5037(5) 0.2853(3) 0.6144(5) 0.0474(16) Uani 1 1 d .
H19 H 0.4487 0.2631 0.5938 0.057 Uiso 1 1 calc R
C20 C 0.5923(5) 0.2593(3) 0.6307(5) 0.0510(18) Uani 1 1 d .
H20 H 0.5963 0.2204 0.6187 0.061 Uiso 1 1 calc R
C21 C 0.3995(4) 0.3714(3) 0.6114(4) 0.0408(15) Uani 1 1 d .
C22 C 0.1679(4) 0.4879(3) 0.4008(4) 0.0366(14) Uani 1 1 d .
C23 C 0.1659(4) 0.5044(2) 0.3071(4) 0.0342(13) Uani 1 1 d .
C24 C 0.0869(4) 0.5331(3) 0.2526(4) 0.0380(14) Uani 1 1 d .
H24 H 0.0362 0.5427 0.2744 0.046 Uiso 1 1 calc R
C25 C 0.0828(4) 0.5475(3) 0.1675(4) 0.0407(14) Uani 1 1 d .
H25 H 0.0286 0.5658 0.1317 0.049 Uiso 1 1 calc R
C26 C 0.1582(4) 0.5354(3) 0.1333(4) 0.0374(14) Uani 1 1 d .
C27 C 0.2380(5) 0.5081(3) 0.1890(4) 0.0473(17) Uani 1 1 d .
H27 H 0.2908 0.5011 0.1691 0.057 Uiso 1 1 calc R
C28 C 0.2398(5) 0.4914(3) 0.2733(4) 0.0420(15) Uani 1 1 d .
H28 H 0.2921 0.4709 0.3081 0.050 Uiso 1 1 calc R
C29 C 0.1860(5) 0.5068(3) -0.0078(4) 0.0423(15) Uani 1 1 d .
C30 C 0.1722(5) 0.4492(3) 0.0034(5) 0.0517(17) Uani 1 1 d .
H30 H 0.1436 0.4373 0.0459 0.062 Uiso 1 1 calc R
C31 C 0.2004(5) 0.4090(3) -0.0478(5) 0.0565(19) Uani 1 1 d .
H31 H 0.1924 0.3702 -0.0379 0.068 Uiso 1 1 calc R
C32 C 0.2398(5) 0.4248(4) -0.1127(5) 0.0555(19) Uani 1 1 d .
C33 C 0.2535(6) 0.4822(4) -0.1249(5) 0.061(2) Uani 1 1 d .
H33 H 0.2808 0.4935 -0.1687 0.073 Uiso 1 1 calc R
C34 C 0.2272(6) 0.5242(3) -0.0730(5) 0.0543(18) Uani 1 1 d .
H34 H 0.2371 0.5630 -0.0818 0.065 Uiso 1 1 calc R
C35 C 0.2653(5) 0.3800(5) 0.8268(6) 0.075(3) Uani 1 1 d .
C36 C -0.0912(5) 0.0940(3) 0.5002(4) 0.0410(14) Uani 1 1 d .
C37 C -0.0289(5) 0.0861(3) 0.5845(4) 0.0424(15) Uani 1 1 d .
H37 H -0.0320 0.0525 0.6157 0.051 Uiso 1 1 calc R
C38 C 0.0381(4) 0.1277(3) 0.6228(4) 0.0382(14) Uani 1 1 d .
H38 H 0.0791 0.1217 0.6797 0.046 Uiso 1 1 calc R
C39 C 0.0452(5) 0.1778(3) 0.5785(4) 0.0392(14) Uani 1 1 d .
C40 C -0.0219(6) 0.1870(3) 0.4959(5) 0.0530(18) Uani 1 1 d .
H40 H -0.0209 0.2213 0.4658 0.064 Uiso 1 1 calc R
C41 C -0.0892(5) 0.1463(3) 0.4586(5) 0.0528(18) Uani 1 1 d .
H41 H -0.1343 0.1538 0.4043 0.063 Uiso 1 1 calc R
C42 C 0.1222(5) 0.2205(3) 0.6160(5) 0.0434(15) Uani 1 1 d .
C43 C 0.1042(8) 0.3133(5) 0.3733(7) 0.093(3) Uani 1 1 d .
H43A H 0.1029 0.3521 0.3934 0.140 Uiso 1 1 calc R
H43B H 0.0588 0.2906 0.3920 0.140 Uiso 1 1 calc R
H43C H 0.0880 0.3128 0.3095 0.140 Uiso 1 1 calc R
C44 C 0.2747(12) 0.3153(7) 0.3909(9) 0.151(6) Uani 1 1 d .
H44A H 0.2542 0.3216 0.3278 0.226 Uiso 1 1 calc R
H44B H 0.3326 0.2931 0.4066 0.226 Uiso 1 1 calc R
H44C H 0.2863 0.3516 0.4211 0.226 Uiso 1 1 calc R
N1 N -0.2343(3) 0.2651(2) 0.6864(5) 0.0533(16) Uani 1 1 d .
N2 N 0.1545(4) 0.5495(2) 0.0448(3) 0.0469(14) Uani 1 1 d .
N3 N 0.2081(11) 0.2874(6) 0.4143(7) 0.149(5) Uani 1 1 d .
H3A H 0.2225 0.2878 0.4739 0.178 Uiso 1 1 calc R
H3B H 0.2080 0.2505 0.3970 0.178 Uiso 1 1 calc R
O1 O 0.0418(3) 0.40498(16) 0.5130(3) 0.0418(10) Uani 1 1 d .
O2 O 0.1474(3) 0.37634(17) 0.6369(3) 0.0450(11) Uani 1 1 d .
O3 O 0.2588(4) 0.5255(2) 0.6336(4) 0.0587(13) Uani 1 1 d .
O4 O 0.1087(3) 0.51699(18) 0.6364(3) 0.0458(11) Uani 1 1 d .
O5 O 0.3950(3) 0.4241(2) 0.6121(4) 0.0581(13) Uani 1 1 d .
O6 O 0.3262(3) 0.3401(2) 0.5962(3) 0.0471(11) Uani 1 1 d .
O7 O 0.2246(3) 0.4497(2) 0.4403(3) 0.0467(11) Uani 1 1 d .
O8 O 0.1114(3) 0.51523(19) 0.4337(3) 0.0468(11) Uani 1 1 d .
O9 O 0.3126(4) 0.3962(3) 0.7768(5) 0.099(3) Uani 1 1 d .
O10 O 0.2360(5) 0.3293(3) 0.8296(4) 0.0821(19) Uani 1 1 d .
O11 O 0.1617(4) 0.2210(2) 0.6980(3) 0.0579(13) Uani 1 1 d .
O12 O 0.1480(4) 0.2545(2) 0.5656(3) 0.0597(13) Uani 1 1 d .
O13 O 0.3898(5) 0.2492(4) 0.7585(6) 0.151(5) Uani 1 1 d .
H13A H 0.3972 0.2136 0.7708 0.227 Uiso 1 1 d R
H13B H 0.4438 0.2655 0.7793 0.227 Uiso 1 1 d R
O14 O 0.5644(19) 0.3115(14) 0.8924(16) 0.49(2) Uani 1 1 d D
H14A H 0.6126 0.3298 0.9254 0.728 Uiso 1 1 d RD
H14B H 0.5155 0.3326 0.8851 0.728 Uiso 1 1 d RD

loop_
_atom_site_aniso_label
_atom_site_aniso_U_11
_atom_site_aniso_U_22
_atom_site_aniso_U_33
_atom_site_aniso_U_23
_atom_site_aniso_U_13
_atom_site_aniso_U_12
Cd1 0.0372(3) 0.0316(3) 0.0366(3) 0.00166(17) 0.0147(2) 0.00219(17)
Cd2 0.0235(3) 0.0266(3) 0.0299(3) 0.0020(2) 0.0088(2) 0.0041(2)
Cd3 0.0267(2) 0.0244(2) 0.0415(3) 0.00341(16) 0.01535(19) 0.00421(15)
C1 0.028(3) 0.032(3) 0.073(5) 0.023(3) 0.024(3) 0.010(2)
C2 0.031(3) 0.041(4) 0.052(4) 0.020(3) 0.021(3) 0.007(3)
C3 0.029(3) 0.036(3) 0.049(4) 0.009(3) 0.016(3) 0.003(2)
C4 0.028(3) 0.025(3) 0.048(3) 0.008(2) 0.016(3) 0.005(2)
C5 0.042(4) 0.048(4) 0.051(4) 0.027(3) 0.012(3) 0.004(3)
C6 0.027(3) 0.052(4) 0.071(5) 0.029(4) 0.001(3) -0.001(3)
C7 0.037(3) 0.018(3) 0.052(4) 0.002(3) 0.025(3) 0.005(2)
C8 0.029(3) 0.035(3) 0.063(4) 0.018(3) 0.018(3) 0.006(3)
C9 0.036(3) 0.033(3) 0.067(4) 0.015(3) 0.030(3) 0.007(3)
C10 0.031(3) 0.031(3) 0.050(4) 0.007(3) 0.010(3) 0.008(2)
C11 0.035(3) 0.025(3) 0.041(3) 0.007(2) 0.000(3) 0.000(2)
C12 0.039(4) 0.048(4) 0.061(4) 0.023(3) 0.020(3) 0.004(3)
C13 0.039(4) 0.041(4) 0.081(5) 0.025(3) 0.033(4) 0.014(3)
C14 0.055(4) 0.027(3) 0.027(3) -0.006(2) -0.004(3) 0.007(3)
C15 0.028(3) 0.041(4) 0.077(5) 0.028(3) 0.023(3) 0.009(3)
C16 0.034(4) 0.034(4) 0.112(7) 0.016(4) 0.021(4) 0.001(3)
C17 0.031(4) 0.039(4) 0.104(6) 0.013(4) 0.022(4) 0.009(3)
C18 0.029(3) 0.041(4) 0.059(4) 0.015(3) 0.020(3) 0.010(3)
C19 0.031(3) 0.046(4) 0.068(5) 0.010(3) 0.019(3) -0.001(3)
C20 0.038(4) 0.034(3) 0.084(5) 0.011(3) 0.023(4) 0.005(3)
C21 0.024(3) 0.062(5) 0.039(3) 0.010(3) 0.013(3) 0.012(3)
C22 0.036(3) 0.038(3) 0.038(3) 0.000(3) 0.014(3) -0.009(3)
C23 0.039(3) 0.033(3) 0.034(3) 0.002(2) 0.016(3) 0.003(2)
C24 0.040(3) 0.041(3) 0.039(3) 0.001(3) 0.020(3) 0.010(3)
C25 0.036(3) 0.051(4) 0.032(3) 0.001(3) 0.006(3) 0.018(3)
C26 0.046(4) 0.039(3) 0.031(3) 0.004(3) 0.016(3) 0.009(3)
C27 0.045(4) 0.063(5) 0.041(4) 0.010(3) 0.026(3) 0.019(3)
C28 0.036(3) 0.055(4) 0.037(3) 0.009(3) 0.014(3) 0.012(3)
C29 0.046(4) 0.046(4) 0.036(3) 0.000(3) 0.015(3) 0.015(3)
C30 0.061(5) 0.053(4) 0.049(4) 0.000(3) 0.028(4) 0.006(3)
C31 0.058(4) 0.051(4) 0.068(5) -0.013(4) 0.030(4) 0.005(3)
C32 0.040(4) 0.065(5) 0.059(5) -0.030(4) 0.012(3) 0.003(3)
C33 0.057(5) 0.098(7) 0.036(4) -0.008(4) 0.026(3) 0.000(4)
C34 0.074(5) 0.058(4) 0.041(4) 0.003(3) 0.033(4) 0.014(4)
C35 0.034(4) 0.126(9) 0.062(5) -0.049(5) 0.009(4) 0.001(5)
C36 0.050(4) 0.041(4) 0.035(3) -0.006(3) 0.017(3) -0.006(3)
C37 0.057(4) 0.039(4) 0.038(3) 0.001(3) 0.024(3) 0.001(3)
C38 0.046(4) 0.041(3) 0.029(3) -0.006(3) 0.015(3) -0.003(3)
C39 0.049(4) 0.033(3) 0.042(4) -0.007(3) 0.022(3) -0.002(3)
C40 0.081(5) 0.037(4) 0.041(4) -0.001(3) 0.018(4) -0.017(4)
C41 0.065(5) 0.050(4) 0.038(4) 0.001(3) 0.007(3) -0.016(4)
C42 0.046(4) 0.039(3) 0.050(4) -0.011(3) 0.020(3) 0.002(3)
C43 0.103(8) 0.117(9) 0.069(6) -0.006(6) 0.040(6) -0.012(7)
C44 0.164(14) 0.203(17) 0.081(9) -0.090(10) 0.030(9) -0.009(12)
N1 0.028(3) 0.037(3) 0.104(5) 0.033(3) 0.034(3) 0.011(2)
N2 0.068(4) 0.046(3) 0.030(3) 0.007(2) 0.019(3) 0.024(3)
N3 0.171(13) 0.205(14) 0.080(7) 0.018(8) 0.052(8) -0.018(11)
O1 0.059(3) 0.024(2) 0.052(3) 0.0058(19) 0.032(2) 0.0003(19)
O2 0.029(2) 0.032(2) 0.080(3) 0.015(2) 0.025(2) 0.0042(18)
O3 0.055(3) 0.039(3) 0.077(4) -0.025(2) 0.012(3) 0.008(2)
O4 0.058(3) 0.034(2) 0.036(2) -0.0038(19) 0.000(2) -0.014(2)
O5 0.039(3) 0.053(3) 0.083(4) 0.013(3) 0.019(3) 0.023(2)
O6 0.029(2) 0.075(3) 0.041(2) 0.013(2) 0.0147(19) 0.011(2)
O7 0.053(3) 0.052(3) 0.038(2) 0.012(2) 0.019(2) 0.011(2)
O8 0.055(3) 0.050(3) 0.048(3) 0.004(2) 0.035(2) 0.002(2)
O9 0.061(4) 0.147(6) 0.098(5) -0.078(5) 0.039(4) -0.020(4)
O10 0.078(4) 0.084(5) 0.075(4) -0.044(4) 0.008(3) 0.005(4)
O11 0.068(3) 0.055(3) 0.048(3) -0.008(2) 0.011(3) -0.018(3)
O12 0.072(3) 0.053(3) 0.058(3) -0.004(2) 0.025(3) -0.023(3)
O13 0.098(6) 0.209(10) 0.174(8) 0.139(8) 0.082(6) 0.100(6)
O14 0.49(4) 0.75(6) 0.35(3) 0.29(3) 0.32(3) 0.27(4)

loop_
_atom_type_symbol
_atom_type_description
_atom_type_scat_dispersion_real
_atom_type_scat_dispersion_imag
_atom_type_scat_source
C C 0.0033 0.0016 'International Tables Vol C Tables 4.2.6.8 and 6.1.1.4'
H H 0.0000 0.0000 'International Tables Vol C Tables 4.2.6.8 and 6.1.1.4'
N N 0.0061 0.0033 'International Tables Vol C Tables 4.2.6.8 and 6.1.1.4'
O O 0.0106 0.0060 'International Tables Vol C Tables 4.2.6.8 and 6.1.1.4'
Cd Cd -0.8075 1.2024 'International Tables Vol C Tables 4.2.6.8 and 6.1.1.4'

loop_
_geom_angle_atom_site_label_1
_geom_angle_atom_site_label_2
_geom_angle_atom_site_label_3
_geom_angle
_geom_angle_site_symmetry_1
_geom_angle_site_symmetry_3
O13 Cd1 O10 95.2(3) . .
O13 Cd1 O6 90.7(2) . .
O10 Cd1 O6 135.5(2) . .
O13 Cd1 O11 90.9(3) . .
O10 Cd1 O11 88.9(2) . .
O6 Cd1 O11 135.14(17) . .
O13 Cd1 O2 164.3(3) . .
O10 Cd1 O2 83.7(2) . .
O6 Cd1 O2 79.35(14) . .
O11 Cd1 O2 104.77(17) . .
O13 Cd1 O12 113.3(3) . .
O10 Cd1 O12 131.4(2) . .
O6 Cd1 O12 84.55(16) . .
O11 Cd1 O12 54.11(17) . .
O2 Cd1 O12 78.10(17) . .
O13 Cd1 O9 98.2(4) . .
O10 Cd1 O9 53.9(2) . .
O6 Cd1 O9 81.6(2) . .
O11 Cd1 O9 142.21(19) . .
O2 Cd1 O9 68.5(2) . .
O12 Cd1 O9 145.6(2) . .
O8 Cd2 O8 180.000(1) . 3_566
O8 Cd2 O1 91.05(15) . 3_566
O8 Cd2 O1 88.95(15) 3_566 3_566
O8 Cd2 O1 88.95(15) . .
O8 Cd2 O1 91.05(15) 3_566 .
O1 Cd2 O1 180.000(1) 3_566 .
O8 Cd2 O4 90.57(18) . .
O8 Cd2 O4 89.43(18) 3_566 .
O1 Cd2 O4 90.61(16) 3_566 .
O1 Cd2 O4 89.39(16) . .
O8 Cd2 O4 89.43(18) . 3_566
O8 Cd2 O4 90.57(18) 3_566 3_566
O1 Cd2 O4 89.39(16) 3_566 3_566
O1 Cd2 O4 90.61(16) . 3_566
O4 Cd2 O4 180.000(1) . 3_566
O3 Cd3 O7 101.76(19) . .
O3 Cd3 O2 120.73(19) . .
O7 Cd3 O2 125.46(18) . .
O3 Cd3 O5 90.81(19) . .
O7 Cd3 O5 88.69(18) . .
O2 Cd3 O5 120.49(17) . .
O3 Cd3 O6 139.83(17) . .
O7 Cd3 O6 93.80(15) . .
O2 Cd3 O6 75.72(14) . .
O5 Cd3 O6 52.41(17) . .
C2 C1 C6 120.2(5) . .
C2 C1 N1 120.0(6) . .
C6 C1 N1 119.8(6) . .
C1 C2 C3 120.2(6) . .
C1 C2 H2 119.9 . .
C3 C2 H2 119.9 . .
C4 C3 C2 120.4(6) . .
C4 C3 H3 119.8 . .
C2 C3 H3 119.8 . .
C3 C4 C5 118.6(5) . .
C3 C4 C7 121.3(5) . .
C5 C4 C7 120.1(5) . .
C6 C5 C4 121.2(6) . .
C6 C5 H5 119.4 . .
C4 C5 H5 119.4 . .
C1 C6 C5 119.4(6) . .
C1 C6 H6 120.3 . .
C5 C6 H6 120.3 . .
O1 C7 O2 121.7(5) . .
O1 C7 C4 119.8(6) . .
O2 C7 C4 118.5(5) . .
C13 C8 C9 118.8(5) . .
C13 C8 N1 120.2(5) . .
C9 C8 N1 121.0(5) . .
C10 C9 C8 119.6(5) . .
C10 C9 H9 120.2 . .
C8 C9 H9 120.2 . .
C11 C10 C9 120.9(5) . .
C11 C10 H10 119.5 . .
C9 C10 H10 119.5 . .
C10 C11 C12 119.6(5) . .
C10 C11 C14 121.0(5) . 2_546
C12 C11 C14 119.4(6) . 2_546
C13 C12 C11 120.6(6) . .
C13 C12 H12 119.7 . .
C11 C12 H12 119.7 . .
C12 C13 C8 120.4(6) . .
C12 C13 H13 119.8 . .
C8 C13 H13 119.8 . .
O4 C14 O3 124.8(6) . .
O4 C14 C11 119.6(6) . 2_556
O3 C14 C11 115.5(6) . 2_556
C16 C15 C20 118.7(6) . .
C16 C15 N1 120.3(6) . 1_655
C20 C15 N1 121.0(6) . 1_655
C17 C16 C15 120.7(7) . .
C17 C16 H16 119.6 . .
C15 C16 H16 119.6 . .
C16 C17 C18 120.9(6) . .
C16 C17 H17 119.6 . .
C18 C17 H17 119.6 . .
C19 C18 C17 118.1(6) . .
C19 C18 C21 121.8(6) . .
C17 C18 C21 120.1(6) . .
C18 C19 C20 121.3(6) . .
C18 C19 H19 119.4 . .
C20 C19 H19 119.4 . .
C19 C20 C15 120.2(6) . .
C19 C20 H20 119.9 . .
C15 C20 H20 119.9 . .
O5 C21 O6 122.2(6) . .
O5 C21 C18 119.2(6) . .
O6 C21 C18 118.5(6) . .
O7 C22 O8 124.8(6) . .
O7 C22 C23 118.9(5) . .
O8 C22 C23 116.3(5) . .
C28 C23 C24 118.2(5) . .
C28 C23 C22 122.0(6) . .
C24 C23 C22 119.8(5) . .
C25 C24 C23 120.8(5) . .
C25 C24 H24 119.6 . .
C23 C24 H24 119.6 . .
C24 C25 C26 121.3(6) . .
C24 C25 H25 119.4 . .
C26 C25 H25 119.4 . .
C27 C26 C25 117.5(5) . .
C27 C26 N2 120.6(5) . .
C25 C26 N2 121.9(6) . .
C28 C27 C26 120.8(6) . .
C28 C27 H27 119.6 . .
C26 C27 H27 119.6 . .
C23 C28 C27 121.2(6) . .
C23 C28 H28 119.4 . .
C27 C28 H28 119.4 . .
C30 C29 C34 119.2(6) . .
C30 C29 N2 120.7(6) . .
C34 C29 N2 120.0(6) . .
C31 C30 C29 120.6(6) . .
C31 C30 H30 119.7 . .
C29 C30 H30 119.7 . .
C32 C31 C30 121.5(7) . .
C32 C31 H31 119.3 . .
C30 C31 H31 119.3 . .
C31 C32 C33 118.6(6) . .
C31 C32 C35 121.2(8) . 1_554
C33 C32 C35 120.2(8) . 1_554
C32 C33 C34 121.4(7) . .
C32 C33 H33 119.3 . .
C34 C33 H33 119.3 . .
C29 C34 C33 118.7(7) . .
C29 C34 H34 120.6 . .
C33 C34 H34 120.6 . .
O9 C35 O10 124.2(8) . .
O9 C35 C32 118.0(10) . 1_556
O10 C35 C32 117.8(8) . 1_556
C37 C36 C41 118.1(6) . .
C37 C36 N2 121.7(6) . 2_545
C41 C36 N2 120.1(6) . 2_545
C38 C37 C36 120.4(6) . .
C38 C37 H37 119.8 . .
C36 C37 H37 119.8 . .
C39 C38 C37 121.4(6) . .
C39 C38 H38 119.3 . .
C37 C38 H38 119.3 . .
C38 C39 C40 117.6(6) . .
C38 C39 C42 121.7(6) . .
C40 C39 C42 120.7(6) . .
C41 C40 C39 120.9(6) . .
C41 C40 H40 119.5 . .
C39 C40 H40 119.5 . .
C40 C41 C36 121.2(7) . .
C40 C41 H41 119.4 . .
C36 C41 H41 119.4 . .
O11 C42 O12 121.0(6) . .
O11 C42 C39 118.8(6) . .
O12 C42 C39 120.2(6) . .
N3 C43 H43A 109.5 . .
N3 C43 H43B 109.5 . .
H43A C43 H43B 109.5 . .
N3 C43 H43C 109.5 . .
H43A C43 H43C 109.5 . .
H43B C43 H43C 109.5 . .
N3 C44 H44A 109.5 . .
N3 C44 H44B 109.5 . .
H44A C44 H44B 109.5 . .
N3 C44 H44C 109.5 . .
H44A C44 H44C 109.5 . .
H44B C44 H44C 109.5 . .
C15 N1 C8 120.8(5) 1_455 .
C15 N1 C1 118.9(5) 1_455 .
C8 N1 C1 120.3(5) . .
C26 N2 C36 119.1(5) . 2
C26 N2 C29 118.5(5) . .
C36 N2 C29 118.7(5) 2 .
C44 N3 C43 113.6(13) . .
C44 N3 H3A 108.8 . .
C43 N3 H3A 108.8 . .
C44 N3 H3B 108.8 . .
C43 N3 H3B 108.8 . .
H3A N3 H3B 107.7 . .
C7 O1 Cd2 123.3(3) . .
C7 O2 Cd3 107.4(3) . .
C7 O2 Cd1 134.2(4) . .
Cd3 O2 Cd1 102.96(15) . .
C14 O3 Cd3 110.0(4) . .
C14 O4 Cd2 125.5(4) . .
C21 O5 Cd3 101.1(4) . .
C21 O6 Cd1 128.3(4) . .
C21 O6 Cd3 84.3(4) . .
Cd1 O6 Cd3 94.63(14) . .
C22 O7 Cd3 115.4(4) . .
C22 O8 Cd2 140.7(4) . .
C35 O9 Cd1 84.0(6) . .
C35 O10 Cd1 95.7(5) . .
C42 O11 Cd1 95.4(4) . .
C42 O12 Cd1 89.2(4) . .
Cd1 O13 H13A 131.0 . .
Cd1 O13 H13B 121.0 . .
H13A O13 H13B 107.7 . .
H14A O14 H14B 107.7 . .

loop_
_geom_bond_atom_site_label_1
_geom_bond_atom_site_label_2
_geom_bond_distance
_geom_bond_site_symmetry_2
Cd1 O13 2.243(6) .
Cd1 O10 2.300(6) .
Cd1 O6 2.302(4) .
Cd1 O11 2.326(5) .
Cd1 O2 2.382(4) .
Cd1 O12 2.456(5) .
Cd1 O9 2.563(6) .
Cd2 O8 2.207(4) .
Cd2 O8 2.207(4) 3_566
Cd2 O1 2.286(4) 3_566
Cd2 O1 2.286(4) .
Cd2 O4 2.299(4) .
Cd2 O4 2.299(4) 3_566
Cd3 O3 2.176(4) .
Cd3 O7 2.235(4) .
Cd3 O2 2.239(4) .
Cd3 O5 2.271(4) .
Cd3 O6 2.610(5) .
C1 C2 1.372(9) .
C1 C6 1.379(10) .
C1 N1 1.435(7) .
C2 C3 1.391(8) .
C2 H2 0.9300 .
C3 C4 1.377(8) .
C3 H3 0.9300 .
C4 C5 1.391(9) .
C4 C7 1.474(7) .
C5 C6 1.380(9) .
C5 H5 0.9300 .
C6 H6 0.9300 .
C7 O1 1.252(7) .
C7 O2 1.272(7) .
C8 C13 1.393(8) .
C8 C9 1.394(8) .
C8 N1 1.413(8) .
C9 C10 1.393(8) .
C9 H9 0.9300 .
C10 C11 1.359(8) .
C10 H10 0.9300 .
C11 C12 1.383(9) .
C11 C14 1.509(8) 2_546
C12 C13 1.370(9) .
C12 H12 0.9300 .
C13 H13 0.9300 .
C14 O4 1.245(8) .
C14 O3 1.258(8) .
C14 C11 1.509(8) 2_556
C15 C16 1.375(10) .
C15 C20 1.389(10) .
C15 N1 1.404(8) 1_655
C16 C17 1.371(9) .
C16 H16 0.9300 .
C17 C18 1.399(10) .
C17 H17 0.9300 .
C18 C19 1.365(9) .
C18 C21 1.504(8) .
C19 C20 1.383(9) .
C19 H19 0.9300 .
C20 H20 0.9300 .
C21 O5 1.228(8) .
C21 O6 1.258(8) .
C22 O7 1.249(8) .
C22 O8 1.266(7) .
C22 C23 1.514(8) .
C23 C28 1.371(8) .
C23 C24 1.392(8) .
C24 C25 1.364(8) .
C24 H24 0.9300 .
C25 C26 1.392(8) .
C25 H25 0.9300 .
C26 C27 1.389(9) .
C26 N2 1.416(7) .
C27 C28 1.376(9) .
C27 H27 0.9300 .
C28 H28 0.9300 .
C29 C30 1.374(10) .
C29 C34 1.394(9) .
C29 N2 1.450(8) .
C30 C31 1.373(9) .
C30 H30 0.9300 .
C31 C32 1.363(11) .
C31 H31 0.9300 .
C32 C33 1.372(11) .
C32 C35 1.529(10) 1_554
C33 C34 1.397(10) .
C33 H33 0.9300 .
C34 H34 0.9300 .
C35 O9 1.247(11) .
C35 O10 1.261(12) .
C35 C32 1.529(10) 1_556
C36 C37 1.384(9) .
C36 C41 1.385(9) .
C36 N2 1.431(8) 2_545
C37 C38 1.382(9) .
C37 H37 0.9300 .
C38 C39 1.379(9) .
C38 H38 0.9300 .
C39 C40 1.396(10) .
C39 C42 1.486(9) .
C40 C41 1.368(10) .
C40 H40 0.9300 .
C41 H41 0.9300 .
C42 O11 1.249(8) .
C42 O12 1.253(8) .
C43 N3 1.585(16) .
C43 H43A 0.9600 .
C43 H43B 0.9600 .
C43 H43C 0.9600 .
C44 N3 1.310(17) .
C44 H44A 0.9600 .
C44 H44B 0.9600 .
C44 H44C 0.9600 .
N1 C15 1.404(8) 1_455
N2 C36 1.431(8) 2
N3 H3A 0.9000 .
N3 H3B 0.9000 .
O13 H13A 0.8500 .
O13 H13B 0.8500 .
O14 H14A 0.8569 .
O14 H14B 0.8468 .

loop_
_geom_hbond_atom_site_label_D
_geom_hbond_atom_site_label_H
_geom_hbond_atom_site_label_A
_geom_hbond_distance_DH
_geom_hbond_distance_HA
_geom_hbond_distance_DA
_geom_hbond_angle_DHA
_geom_hbond_site_symmetry_A
N3 H3A O12 0.90 2.19 2.875(12) 132.4 .
N3 H3A O6 0.90 2.40 3.127(14) 137.7 .
N3 H3B O10 0.90 2.23 3.101(16) 162.0 4_565
O13 H13B O14 0.85 2.36 3.15(4) 153.6 .
O14 H14B O13 0.85 2.99 3.15(4) 92.5 .
